data_7218827
loop_
_publ_author_name
'Yan, Chao Guo'
'Yang, Fan'
'Zhang, Li-Juan'

_publ_section_title
;
 Four-component reaction of N-alkylimidazoles (N-alkylbenzimidazoles),
 but-2-ynedioate, N-alkylisatins and malononitrile
;
_journal_name_full 'RSC Adv.'
_journal_paper_doi 10.1039/C4RA12278J
_journal_year 2014
_chemical_formula_moiety 'C40 H33 N5 O5'
_chemical_formula_sum 'C40 H33 N5 O5'
_chemical_formula_weight 663.71
_chemical_name_systematic
; 
 ? 
;
_space_group_IT_number 2
_symmetry_cell_setting triclinic
_symmetry_space_group_name_Hall '-P 1'
_symmetry_space_group_name_H-M 'P -1'
_atom_sites_solution_hydrogens geom
_atom_sites_solution_primary direct
_atom_sites_solution_secondary difmap
_audit_creation_method SHELXL-97
_cell_angle_alpha 67.466(3)
_cell_angle_beta 68.269(3)
_cell_angle_gamma 68.708(3)
_cell_formula_units_Z 2
_cell_length_a 12.5511(14)
_cell_length_b 12.7332(15)
_cell_length_c 13.1450(16)
_cell_measurement_reflns_used 8484
_cell_measurement_temperature 296(2)
_cell_measurement_theta_max 27.10
_cell_measurement_theta_min 2.19
_cell_volume 1741.5(4)
_computing_cell_refinement 'Bruker SMART'
_computing_data_collection 'Bruker SMART'
_computing_data_reduction 'Bruker SAINT'
_computing_molecular_graphics 'Bruker SHELXTL'
_computing_publication_material 'Bruker SHELXTL'
_computing_structure_refinement 'SHELXL-97 (Sheldrick, 1997)'
_computing_structure_solution 'SHELXS-97 (Sheldrick, 1990)'
_diffrn_ambient_temperature 296(2)
_diffrn_measured_fraction_theta_full 0.996
_diffrn_measured_fraction_theta_max 0.996
_diffrn_measurement_device_type 'CCD area detector'
_diffrn_measurement_method 'phi and omega scans'
_diffrn_radiation_monochromator graphite
_diffrn_radiation_source 'fine-focus sealed tube'
_diffrn_radiation_type MoK\a
_diffrn_radiation_wavelength 0.71073
_diffrn_reflns_av_R_equivalents 0.0565
_diffrn_reflns_av_sigmaI/netI 0.0573
_diffrn_reflns_limit_h_max 16
_diffrn_reflns_limit_h_min -15
_diffrn_reflns_limit_k_max 16
_diffrn_reflns_limit_k_min -16
_diffrn_reflns_limit_l_max 17
_diffrn_reflns_limit_l_min -17
_diffrn_reflns_number 32944
_diffrn_reflns_theta_full 27.46
_diffrn_reflns_theta_max 27.46
_diffrn_reflns_theta_min 1.81
_exptl_absorpt_coefficient_mu 0.085
_exptl_absorpt_correction_T_max 0.983
_exptl_absorpt_correction_T_min 0.972
_exptl_absorpt_correction_type multi-scan
_exptl_absorpt_process_details sadabs
_exptl_crystal_colour yellow
_exptl_crystal_density_diffrn 1.266
_exptl_crystal_density_method 'not measured'
_exptl_crystal_description block
_exptl_crystal_F_000 696
_exptl_crystal_size_max 0.36
_exptl_crystal_size_mid 0.28
_exptl_crystal_size_min 0.20
_refine_diff_density_max 0.473
_refine_diff_density_min -0.259
_refine_diff_density_rms 0.049
_refine_ls_extinction_method none
_refine_ls_goodness_of_fit_ref 1.032
_refine_ls_hydrogen_treatment constr
_refine_ls_matrix_type full
_refine_ls_number_parameters 453
_refine_ls_number_reflns 7943
_refine_ls_number_restraints 0
_refine_ls_restrained_S_all 1.032
_refine_ls_R_factor_all 0.1210
_refine_ls_R_factor_gt 0.0630
_refine_ls_shift/su_max 0.000
_refine_ls_shift/su_mean 0.000
_refine_ls_structure_factor_coef Fsqd
_refine_ls_weighting_details 'calc w=1/[\s^2^(Fo^2^)+(0.0565P)^2^+0.7439P] where P=(Fo^2^+2Fc^2^)/3'
_refine_ls_weighting_scheme calc
_refine_ls_wR_factor_gt 0.1326
_refine_ls_wR_factor_ref 0.1576
_reflns_number_gt 4737
_reflns_number_total 7971
_reflns_threshold_expression >2sigma(I)
_cod_data_source_file c4ra12278j2.cif
_cod_data_source_block 2e
_cod_database_code 7218827

loop_
_symmetry_equiv_pos_as_xyz
'x, y, z'
'-x, -y, -z'

loop_
_atom_site_label
_atom_site_type_symbol
_atom_site_fract_x
_atom_site_fract_y
_atom_site_fract_z
_atom_site_U_iso_or_equiv
_atom_site_adp_type
_atom_site_occupancy
_atom_site_symmetry_multiplicity
_atom_site_calc_flag
_atom_site_refinement_flags
C1 C 0.2362(3) -0.0745(3) 0.4472(2) 0.0830(9) Uani 1 1 d .
H1 H 0.2021 0.0024 0.4101 0.100 Uiso 1 1 calc R
C2 C 0.1809(4) -0.1262(4) 0.5599(3) 0.1143(14) Uani 1 1 d .
H2 H 0.1098 -0.0837 0.5978 0.137 Uiso 1 1 calc R
C3 C 0.2299(5) -0.2382(5) 0.6149(3) 0.1212(18) Uani 1 1 d .
H3 H 0.1921 -0.2725 0.6900 0.145 Uiso 1 1 calc R
C4 C 0.3340(5) -0.3000(4) 0.5604(3) 0.1115(15) Uani 1 1 d .
H4 H 0.3677 -0.3766 0.5985 0.134 Uiso 1 1 calc R
C5 C 0.3906(3) -0.2500(3) 0.4488(3) 0.0798(9) Uani 1 1 d .
H5 H 0.4626 -0.2929 0.4124 0.096 Uiso 1 1 calc R
C6 C 0.3409(2) -0.1366(2) 0.3907(2) 0.0561(7) Uani 1 1 d .
C7 C 0.4022(2) -0.08815(18) 0.26724(19) 0.0482(6) Uani 1 1 d .
H7A H 0.4873 -0.1186 0.2566 0.058 Uiso 1 1 calc R
H7B H 0.3804 -0.1164 0.2207 0.058 Uiso 1 1 calc R
C8 C 0.35617(17) 0.09713(17) 0.11297(16) 0.0356(5) Uani 1 1 d .
H8 H 0.4010 0.0445 0.0645 0.043 Uiso 1 1 calc R
C9 C 0.45699(17) 0.19750(17) 0.14744(17) 0.0374(5) Uani 1 1 d .
C10 C 0.5196(2) 0.2689(2) 0.1423(2) 0.0474(5) Uani 1 1 d .
H10 H 0.5293 0.3355 0.0807 0.057 Uiso 1 1 calc R
C11 C 0.5681(2) 0.2381(2) 0.2325(2) 0.0529(6) Uani 1 1 d .
H11 H 0.6116 0.2846 0.2307 0.063 Uiso 1 1 calc R
C12 C 0.5531(2) 0.1407(2) 0.3240(2) 0.0526(6) Uani 1 1 d .
H12 H 0.5870 0.1218 0.3829 0.063 Uiso 1 1 calc R
C13 C 0.4880(2) 0.0700(2) 0.32973(18) 0.0474(6) Uani 1 1 d .
H13 H 0.4766 0.0046 0.3923 0.057 Uiso 1 1 calc R
C14 C 0.44063(18) 0.09922(17) 0.24034(17) 0.0376(5) Uani 1 1 d .
C15 C 0.37065(18) 0.28857(17) -0.02346(17) 0.0371(5) Uani 1 1 d .
C16 C 0.4381(2) 0.3825(2) -0.07574(19) 0.0428(5) Uani 1 1 d .
C17 C 0.6122(2) 0.4328(3) -0.2082(3) 0.0753(8) Uani 1 1 d .
H17A H 0.5657 0.5043 -0.2501 0.090 Uiso 1 1 calc R
H17B H 0.6345 0.4521 -0.1556 0.090 Uiso 1 1 calc R
C18 C 0.7187(3) 0.3825(4) -0.2877(3) 0.1198(15) Uani 1 1 d .
H18A H 0.7594 0.3074 -0.2467 0.180 Uiso 1 1 calc R
H18B H 0.7701 0.4344 -0.3233 0.180 Uiso 1 1 calc R
H18C H 0.6962 0.3729 -0.3453 0.180 Uiso 1 1 calc R
C19 C 0.28569(18) 0.29347(17) -0.06666(17) 0.0374(5) Uani 1 1 d .
C20 C 0.2733(2) 0.38213(19) -0.17663(19) 0.0470(6) Uani 1 1 d .
C21 C 0.1627(3) 0.4683(2) -0.3151(2) 0.0755(9) Uani 1 1 d .
H21A H 0.2275 0.4567 -0.3821 0.091 Uiso 1 1 calc R
H21B H 0.1513 0.5455 -0.3092 0.091 Uiso 1 1 calc R
C22 C 0.0527(3) 0.4598(3) -0.3254(3) 0.0833(9) Uani 1 1 d .
H22A H 0.0654 0.3839 -0.3332 0.125 Uiso 1 1 calc R
H22B H 0.0320 0.5200 -0.3915 0.125 Uiso 1 1 calc R
H22C H -0.0106 0.4701 -0.2582 0.125 Uiso 1 1 calc R
C23 C 0.22258(17) 0.13897(17) 0.11451(16) 0.0352(5) Uani 1 1 d .
C24 C 0.1588(2) 0.2151(2) 0.19057(19) 0.0460(5) Uani 1 1 d .
C25 C 0.1740(2) 0.0358(2) 0.15936(19) 0.0477(6) Uani 1 1 d .
C26 C 0.25256(19) 0.11426(18) -0.07691(17) 0.0396(5) Uani 1 1 d .
C27 C 0.20913(17) 0.20690(17) -0.01009(16) 0.0344(4) Uani 1 1 d .
C28 C 0.07856(18) 0.25391(18) -0.00797(17) 0.0402(5) Uani 1 1 d .
C29 C -0.0106(2) 0.3385(2) 0.0372(2) 0.0563(6) Uani 1 1 d .
H29 H 0.0051 0.3803 0.0721 0.068 Uiso 1 1 calc R
C30 C -0.1244(2) 0.3603(3) 0.0297(2) 0.0755(9) Uani 1 1 d .
H30 H -0.1857 0.4172 0.0600 0.091 Uiso 1 1 calc R
C31 C -0.1472(2) 0.2987(3) -0.0220(3) 0.0782(9) Uani 1 1 d .
H31 H -0.2244 0.3135 -0.0248 0.094 Uiso 1 1 calc R
C32 C -0.0583(2) 0.2152(3) -0.0701(2) 0.0633(7) Uani 1 1 d .
H32 H -0.0740 0.1744 -0.1062 0.076 Uiso 1 1 calc R
C33 C 0.05424(19) 0.1947(2) -0.06268(18) 0.0430(5) Uani 1 1 d .
C34 C 0.1711(3) 0.0500(2) -0.1816(2) 0.0573(6) Uani 1 1 d .
H34A H 0.1022 0.0194 -0.1555 0.069 Uiso 1 1 calc R
H34B H 0.2406 -0.0163 -0.1784 0.069 Uiso 1 1 calc R
C35 C 0.1827(2) 0.1269(2) -0.3045(2) 0.0524(6) Uani 1 1 d .
C36 C 0.2765(2) 0.1772(2) -0.3627(2) 0.0607(7) Uani 1 1 d .
H36 H 0.3317 0.1661 -0.3255 0.073 Uiso 1 1 calc R
C37 C 0.2900(3) 0.2439(3) -0.4753(2) 0.0751(8) Uani 1 1 d .
H37 H 0.3546 0.2766 -0.5137 0.090 Uiso 1 1 calc R
C38 C 0.2091(3) 0.2623(3) -0.5307(3) 0.0836(9) Uani 1 1 d .
H38 H 0.2185 0.3072 -0.6068 0.100 Uiso 1 1 calc R
C39 C 0.1153(3) 0.2150(3) -0.4748(3) 0.0891(10) Uani 1 1 d .
H39 H 0.0598 0.2279 -0.5124 0.107 Uiso 1 1 calc R
C40 C 0.1015(3) 0.1474(3) -0.3617(2) 0.0773(9) Uani 1 1 d .
H40 H 0.0365 0.1154 -0.3239 0.093 Uiso 1 1 calc R
N1 N 0.37382(15) 0.04067(14) 0.22640(14) 0.0396(4) Uani 1 1 d .
N2 N 0.40141(14) 0.20095(14) 0.06918(14) 0.0376(4) Uani 1 1 d .
N3 N 0.1122(2) 0.2745(2) 0.2486(2) 0.0790(7) Uani 1 1 d .
N4 N 0.1415(2) -0.0458(2) 0.1885(2) 0.0813(8) Uani 1 1 d .
N5 N 0.15909(16) 0.11467(16) -0.10482(15) 0.0441(4) Uani 1 1 d .
O1 O 0.40286(15) 0.47294(14) -0.05149(15) 0.0583(4) Uani 1 1 d .
O2 O 0.54239(14) 0.34580(14) -0.14498(14) 0.0554(4) Uani 1 1 d .
O3 O 0.33118(19) 0.45297(18) -0.22800(16) 0.0849(7) Uani 1 1 d .
O4 O 0.19039(16) 0.37741(14) -0.21254(14) 0.0622(5) Uani 1 1 d .
O5 O 0.35341(14) 0.05270(14) -0.09837(13) 0.0544(4) Uani 1 1 d .

loop_
_atom_site_aniso_label
_atom_site_aniso_U_11
_atom_site_aniso_U_22
_atom_site_aniso_U_33
_atom_site_aniso_U_23
_atom_site_aniso_U_13
_atom_site_aniso_U_12
C1 0.100(2) 0.081(2) 0.0518(17) 0.0013(15) -0.0034(16) -0.0437(19)
C2 0.151(4) 0.128(4) 0.059(2) -0.013(2) 0.011(2) -0.087(3)
C3 0.216(5) 0.134(4) 0.048(2) 0.017(2) -0.030(3) -0.136(4)
C4 0.199(5) 0.086(3) 0.078(3) 0.042(2) -0.080(3) -0.092(3)
C5 0.116(3) 0.0591(18) 0.0735(19) 0.0221(14) -0.0542(18) -0.0477(17)
C6 0.0795(18) 0.0502(15) 0.0474(14) 0.0094(11) -0.0292(14) -0.0390(13)
C7 0.0549(14) 0.0317(12) 0.0533(14) 0.0038(10) -0.0220(11) -0.0152(10)
C8 0.0400(11) 0.0297(10) 0.0333(11) -0.0012(8) -0.0100(9) -0.0129(8)
C9 0.0374(11) 0.0360(11) 0.0371(11) -0.0049(9) -0.0142(9) -0.0094(9)
C10 0.0531(14) 0.0429(13) 0.0495(13) -0.0043(10) -0.0210(11) -0.0184(10)
C11 0.0599(15) 0.0531(15) 0.0574(15) -0.0137(12) -0.0243(12) -0.0210(12)
C12 0.0594(15) 0.0585(15) 0.0474(14) -0.0137(12) -0.0254(12) -0.0137(12)
C13 0.0561(14) 0.0456(13) 0.0368(12) -0.0033(10) -0.0179(10) -0.0127(11)
C14 0.0367(11) 0.0361(11) 0.0361(11) -0.0075(9) -0.0097(9) -0.0082(9)
C15 0.0413(11) 0.0308(11) 0.0360(11) -0.0024(8) -0.0114(9) -0.0123(9)
C16 0.0466(13) 0.0361(13) 0.0437(12) 0.0030(10) -0.0204(11) -0.0155(10)
C17 0.0673(18) 0.078(2) 0.0767(19) -0.0055(16) -0.0047(15) -0.0472(16)
C18 0.106(3) 0.145(4) 0.108(3) -0.042(3) 0.024(2) -0.079(3)
C19 0.0442(12) 0.0316(11) 0.0349(11) -0.0031(8) -0.0126(9) -0.0131(9)
C20 0.0576(14) 0.0405(13) 0.0436(13) 0.0001(10) -0.0213(11) -0.0186(11)
C21 0.114(2) 0.0613(17) 0.0618(17) 0.0167(13) -0.0577(17) -0.0356(16)
C22 0.100(2) 0.0685(19) 0.092(2) -0.0111(16) -0.063(2) -0.0084(16)
C23 0.0385(11) 0.0361(11) 0.0312(10) -0.0057(8) -0.0075(9) -0.0159(9)
C24 0.0459(13) 0.0570(14) 0.0346(12) -0.0114(11) -0.0149(10) -0.0104(11)
C25 0.0482(13) 0.0545(15) 0.0414(13) -0.0006(10) -0.0141(10) -0.0262(11)
C26 0.0440(13) 0.0378(12) 0.0329(11) -0.0082(9) -0.0055(9) -0.0130(10)
C27 0.0380(11) 0.0349(11) 0.0302(10) -0.0070(8) -0.0100(8) -0.0108(8)
C28 0.0386(11) 0.0436(12) 0.0367(11) -0.0090(9) -0.0113(9) -0.0104(9)
C29 0.0516(15) 0.0627(16) 0.0523(14) -0.0230(12) -0.0213(12) 0.0023(12)
C30 0.0481(16) 0.101(2) 0.0675(18) -0.0349(17) -0.0229(14) 0.0111(15)
C31 0.0419(15) 0.120(3) 0.0719(19) -0.0289(19) -0.0230(14) -0.0112(16)
C32 0.0558(16) 0.087(2) 0.0581(16) -0.0187(14) -0.0214(13) -0.0266(14)
C33 0.0438(12) 0.0517(13) 0.0363(12) -0.0083(10) -0.0116(10) -0.0191(10)
C34 0.0807(18) 0.0533(15) 0.0510(14) -0.0209(12) -0.0174(13) -0.0256(13)
C35 0.0642(16) 0.0559(15) 0.0463(13) -0.0237(11) -0.0157(12) -0.0150(12)
C36 0.0556(15) 0.0691(17) 0.0526(16) -0.0166(13) -0.0169(12) -0.0095(13)
C37 0.0699(19) 0.090(2) 0.0543(17) -0.0191(15) -0.0056(15) -0.0211(16)
C38 0.101(3) 0.100(2) 0.0462(16) -0.0171(16) -0.0191(17) -0.026(2)
C39 0.107(3) 0.122(3) 0.0577(19) -0.0240(19) -0.0386(19) -0.036(2)
C40 0.090(2) 0.105(2) 0.0598(18) -0.0255(17) -0.0226(16) -0.0448(18)
N1 0.0467(10) 0.0341(9) 0.0361(9) 0.0015(7) -0.0167(8) -0.0150(8)
N2 0.0413(10) 0.0329(9) 0.0386(9) 0.0018(7) -0.0166(8) -0.0163(7)
N3 0.0851(17) 0.0913(18) 0.0605(15) -0.0410(14) -0.0288(13) 0.0072(14)
N4 0.0976(19) 0.0757(17) 0.0826(17) 0.0061(13) -0.0305(14) -0.0597(15)
N5 0.0530(11) 0.0476(11) 0.0406(10) -0.0148(8) -0.0133(9) -0.0199(9)
O1 0.0607(10) 0.0367(9) 0.0770(12) -0.0063(8) -0.0238(9) -0.0174(8)
O2 0.0522(10) 0.0537(10) 0.0549(10) -0.0060(8) -0.0053(8) -0.0271(8)
O3 0.1037(15) 0.0849(14) 0.0694(12) 0.0381(10) -0.0521(11) -0.0628(13)
O4 0.0886(13) 0.0592(11) 0.0506(10) 0.0123(8) -0.0426(9) -0.0378(9)
O5 0.0513(10) 0.0557(10) 0.0527(10) -0.0248(8) -0.0104(8) -0.0041(8)

loop_
_atom_type_symbol
_atom_type_description
_atom_type_scat_dispersion_real
_atom_type_scat_dispersion_imag
_atom_type_scat_source
C C 0.0033 0.0016 'International Tables Vol C Tables 4.2.6.8 and 6.1.1.4'
H H 0.0000 0.0000 'International Tables Vol C Tables 4.2.6.8 and 6.1.1.4'
N N 0.0061 0.0033 'International Tables Vol C Tables 4.2.6.8 and 6.1.1.4'
O O 0.0106 0.0060 'International Tables Vol C Tables 4.2.6.8 and 6.1.1.4'

loop_
_geom_angle_atom_site_label_1
_geom_angle_atom_site_label_2
_geom_angle_atom_site_label_3
_geom_angle
C6 C1 C2 120.1(3)
C6 C1 H1 119.9
C2 C1 H1 119.9
C3 C2 C1 120.5(4)
C3 C2 H2 119.8
C1 C2 H2 119.8
C4 C3 C2 119.9(4)
C4 C3 H3 120.0
C2 C3 H3 120.0
C3 C4 C5 120.5(4)
C3 C4 H4 119.8
C5 C4 H4 119.8
C4 C5 C6 120.3(4)
C4 C5 H5 119.8
C6 C5 H5 119.8
C1 C6 C5 118.6(3)
C1 C6 C7 122.8(2)
C5 C6 C7 118.5(3)
N1 C7 C6 114.2(2)
N1 C7 H7A 108.7
C6 C7 H7A 108.7
N1 C7 H7B 108.7
C6 C7 H7B 108.7
H7A C7 H7B 107.6
N1 C8 N2 104.96(16)
N1 C8 C23 112.64(15)
N2 C8 C23 107.97(15)
N1 C8 H8 110.4
N2 C8 H8 110.4
C23 C8 H8 110.4
C10 C9 C14 121.24(19)
C10 C9 N2 131.73(18)
C14 C9 N2 107.01(17)
C9 C10 C11 117.6(2)
C9 C10 H10 121.2
C11 C10 H10 121.2
C12 C11 C10 121.5(2)
C12 C11 H11 119.3
C10 C11 H11 119.3
C11 C12 C13 120.7(2)
C11 C12 H12 119.6
C13 C12 H12 119.6
C14 C13 C12 118.2(2)
C14 C13 H13 120.9
C12 C13 H13 120.9
C13 C14 C9 120.8(2)
C13 C14 N1 128.41(19)
C9 C14 N1 110.81(18)
C19 C15 N2 123.46(18)
C19 C15 C16 121.28(17)
N2 C15 C16 115.26(17)
O1 C16 O2 126.4(2)
O1 C16 C15 123.5(2)
O2 C16 C15 110.01(19)
C18 C17 O2 108.3(3)
C18 C17 H17A 110.0
O2 C17 H17A 110.0
C18 C17 H17B 110.0
O2 C17 H17B 110.0
H17A C17 H17B 108.4
C17 C18 H18A 109.5
C17 C18 H18B 109.5
H18A C18 H18B 109.5
C17 C18 H18C 109.5
H18A C18 H18C 109.5
H18B C18 H18C 109.5
C15 C19 C20 118.04(18)
C15 C19 C27 122.49(17)
C20 C19 C27 119.35(18)
O3 C20 O4 123.0(2)
O3 C20 C19 123.8(2)
O4 C20 C19 113.20(18)
O4 C21 C22 108.1(2)
O4 C21 H21A 110.1
C22 C21 H21A 110.1
O4 C21 H21B 110.1
C22 C21 H21B 110.1
H21A C21 H21B 108.4
C21 C22 H22A 109.5
C21 C22 H22B 109.5
H22A C22 H22B 109.5
C21 C22 H22C 109.5
H22A C22 H22C 109.5
H22B C22 H22C 109.5
C25 C23 C24 109.22(17)
C25 C23 C8 109.23(17)
C24 C23 C8 108.27(17)
C25 C23 C27 109.11(17)
C24 C23 C27 110.97(16)
C8 C23 C27 110.02(15)
N3 C24 C23 178.3(3)
N4 C25 C23 175.9(3)
O5 C26 N5 127.0(2)
O5 C26 C27 125.0(2)
N5 C26 C27 108.03(17)
C19 C27 C28 117.92(16)
C19 C27 C26 110.12(16)
C28 C27 C26 101.65(16)
C19 C27 C23 108.80(16)
C28 C27 C23 110.13(15)
C26 C27 C23 107.64(15)
C29 C28 C33 119.8(2)
C29 C28 C27 131.6(2)
C33 C28 C27 108.56(18)
C28 C29 C30 118.8(2)
C28 C29 H29 120.6
C30 C29 H29 120.6
C31 C30 C29 120.4(3)
C31 C30 H30 119.8
C29 C30 H30 119.8
C30 C31 C32 121.6(3)
C30 C31 H31 119.2
C32 C31 H31 119.2
C33 C32 C31 117.4(3)
C33 C32 H32 121.3
C31 C32 H32 121.3
C32 C33 C28 121.8(2)
C32 C33 N5 128.2(2)
C28 C33 N5 110.01(18)
N5 C34 C35 112.25(19)
N5 C34 H34A 109.2
C35 C34 H34A 109.2
N5 C34 H34B 109.2
C35 C34 H34B 109.2
H34A C34 H34B 107.9
C36 C35 C40 117.8(2)
C36 C35 C34 120.4(2)
C40 C35 C34 121.7(2)
C35 C36 C37 120.9(3)
C35 C36 H36 119.5
C37 C36 H36 119.5
C38 C37 C36 120.3(3)
C38 C37 H37 119.9
C36 C37 H37 119.9
C39 C38 C37 119.8(3)
C39 C38 H38 120.1
C37 C38 H38 120.1
C38 C39 C40 120.2(3)
C38 C39 H39 119.9
C40 C39 H39 119.9
C35 C40 C39 121.0(3)
C35 C40 H40 119.5
C39 C40 H40 119.5
C14 N1 C8 107.72(15)
C14 N1 C7 119.14(17)
C8 N1 C7 117.77(17)
C15 N2 C9 131.30(17)
C15 N2 C8 118.96(16)
C9 N2 C8 108.88(15)
C26 N5 C33 111.71(17)
C26 N5 C34 122.7(2)
C33 N5 C34 125.13(19)
C16 O2 C17 115.21(19)
C20 O4 C21 117.85(18)

loop_
_geom_bond_atom_site_label_1
_geom_bond_atom_site_label_2
_geom_bond_distance
C1 C6 1.370(4)
C1 C2 1.390(4)
C1 H1 0.9300
C2 C3 1.355(6)
C2 H2 0.9300
C3 C4 1.353(6)
C3 H3 0.9300
C4 C5 1.379(5)
C4 H4 0.9300
C5 C6 1.382(4)
C5 H5 0.9300
C6 C7 1.503(3)
C7 N1 1.466(3)
C7 H7A 0.9700
C7 H7B 0.9700
C8 N1 1.448(2)
C8 N2 1.456(2)
C8 C23 1.559(3)
C8 H8 0.9800
C9 C10 1.372(3)
C9 C14 1.389(3)
C9 N2 1.422(3)
C10 C11 1.390(3)
C10 H10 0.9300
C11 C12 1.371(3)
C11 H11 0.9300
C12 C13 1.386(3)
C12 H12 0.9300
C13 C14 1.376(3)
C13 H13 0.9300
C14 N1 1.402(3)
C15 C19 1.355(3)
C15 N2 1.368(2)
C15 C16 1.515(3)
C16 O1 1.196(3)
C16 O2 1.326(3)
C17 C18 1.464(5)
C17 O2 1.465(3)
C17 H17A 0.9700
C17 H17B 0.9700
C18 H18A 0.9600
C18 H18B 0.9600
C18 H18C 0.9600
C19 C20 1.475(3)
C19 C27 1.518(3)
C20 O3 1.202(3)
C20 O4 1.319(3)
C21 O4 1.462(3)
C21 C22 1.481(4)
C21 H21A 0.9700
C21 H21B 0.9700
C22 H22A 0.9600
C22 H22B 0.9600
C22 H22C 0.9600
C23 C25 1.472(3)
C23 C24 1.472(3)
C23 C27 1.572(3)
C24 N3 1.134(3)
C25 N4 1.131(3)
C26 O5 1.217(2)
C26 N5 1.350(3)
C26 C27 1.560(3)
C27 C28 1.520(3)
C28 C29 1.374(3)
C28 C33 1.388(3)
C29 C30 1.386(4)
C29 H29 0.9300
C30 C31 1.369(4)
C30 H30 0.9300
C31 C32 1.381(4)
C31 H31 0.9300
C32 C33 1.374(3)
C32 H32 0.9300
C33 N5 1.412(3)
C34 N5 1.467(3)
C34 C35 1.518(3)
C34 H34A 0.9700
C34 H34B 0.9700
C35 C36 1.375(3)
C35 C40 1.377(4)
C36 C37 1.377(4)
C36 H36 0.9300
C37 C38 1.365(4)
C37 H37 0.9300
C38 C39 1.350(4)
C38 H38 0.9300
C39 C40 1.385(4)
C39 H39 0.9300
C40 H40 0.9300
